data_4117875
loop_
_publ_author_name
'Brett VanVeller'
'Derek J. Schipper'
'Timothy M. Swager'

_publ_section_title
;
 Polycyclic Aromatic Triptycenes: Oxygen Substitution Cyclization
 Strategies
;
_journal_name_full 'Journal of the American Chemical Society'
_journal_page_first 7282
_journal_page_last 7285
_journal_paper_doi 10.1021/ja3018253
_journal_volume 134
_journal_year 2012
_chemical_formula_sum 'C29 H15 Cl3 O2 S2'
_chemical_formula_weight 565.88
_chemical_name_systematic
; 
 ? 
;
_space_group_IT_number 14
_symmetry_cell_setting monoclinic
_symmetry_space_group_name_Hall '-P 2ybc'
_symmetry_space_group_name_H-M 'P 1 21/c 1'
_atom_sites_solution_hydrogens geom
_atom_sites_solution_primary direct
_atom_sites_solution_secondary difmap
_audit_creation_method SHELXL-97
_cell_angle_alpha 90.00
_cell_angle_beta 95.245(2)
_cell_angle_gamma 90.00
_cell_formula_units_Z 4
_cell_length_a 8.3486(7)
_cell_length_b 13.2981(11)
_cell_length_c 21.5227(17)
_cell_measurement_reflns_used 9498
_cell_measurement_temperature 100(2)
_cell_measurement_theta_max 30.49
_cell_measurement_theta_min 2.44
_cell_volume 2379.5(3)
_computing_cell_refinement 'SAINT 7.46A (Bruker-AXS, 2010)'
_computing_data_collection 'APEX2 v2010.7.0 (Bruker-AXS, 2010)'
_computing_data_reduction 'SAINT 7.46A (Bruker-AXS, 2010)'
_computing_molecular_graphics 'Bruker SHELXTL'
_computing_publication_material 'Bruker SHELXTL'
_computing_structure_refinement 'SHELXL-97 (Sheldrick, 2008)'
_computing_structure_solution 'SHELXS-97 (Sheldrick, 2008)'
_diffrn_ambient_temperature 100(2)
_diffrn_detector_area_resol_mean 8.3
_diffrn_measured_fraction_theta_full 1.000
_diffrn_measured_fraction_theta_max 1.000
_diffrn_measurement_device_type 'Bruker Smart APEX2 CCD'
_diffrn_measurement_method '\f and \w scans'
_diffrn_radiation_monochromator 'Incoatech ImuS multilayer optics'
_diffrn_radiation_source 'ImuS micro-focus sealed tube'
_diffrn_radiation_type MoK\a
_diffrn_radiation_wavelength 0.71073
_diffrn_reflns_av_R_equivalents 0.0289
_diffrn_reflns_av_sigmaI/netI 0.0153
_diffrn_reflns_limit_h_max 11
_diffrn_reflns_limit_h_min -11
_diffrn_reflns_limit_k_max 18
_diffrn_reflns_limit_k_min -18
_diffrn_reflns_limit_l_max 30
_diffrn_reflns_limit_l_min -30
_diffrn_reflns_number 60894
_diffrn_reflns_theta_full 30.32
_diffrn_reflns_theta_max 30.32
_diffrn_reflns_theta_min 1.80
_exptl_absorpt_coefficient_mu 0.589
_exptl_absorpt_correction_T_max 0.9434
_exptl_absorpt_correction_T_min 0.8666
_exptl_absorpt_correction_type multi-scan
_exptl_absorpt_process_details 'SADABS (Sheldrick, 2009)'
_exptl_crystal_colour colourless
_exptl_crystal_density_diffrn 1.580
_exptl_crystal_description block
_exptl_crystal_F_000 1152
_exptl_crystal_size_max 0.25
_exptl_crystal_size_mid 0.15
_exptl_crystal_size_min 0.10
_refine_diff_density_max 0.930
_refine_diff_density_min -1.021
_refine_diff_density_rms 0.060
_refine_ls_extinction_method none
_refine_ls_goodness_of_fit_ref 1.030
_refine_ls_hydrogen_treatment constr
_refine_ls_matrix_type full
_refine_ls_number_parameters 325
_refine_ls_number_reflns 7141
_refine_ls_number_restraints 0
_refine_ls_restrained_S_all 1.030
_refine_ls_R_factor_all 0.0335
_refine_ls_R_factor_gt 0.0297
_refine_ls_shift/su_max 0.002
_refine_ls_shift/su_mean 0.000
_refine_ls_structure_factor_coef Fsqd
_refine_ls_weighting_details 'calc w=1/[\s^2^(Fo^2^)+(0.0343P)^2^+1.8389P] where P=(Fo^2^+2Fc^2^)/3'
_refine_ls_weighting_scheme calc
_refine_ls_wR_factor_gt 0.0754
_refine_ls_wR_factor_ref 0.0781
_reflns_number_gt 6444
_reflns_number_total 7141
_reflns_threshold_expression >2sigma(I)
_cod_data_source_file ja3018253_si_002.cif
_cod_data_source_block x11069
_cod_database_code 4117875

loop_
_symmetry_equiv_pos_as_xyz
'x, y, z'
'-x, y+1/2, -z+1/2'
'-x, -y, -z'
'x, -y-1/2, z-1/2'

loop_
_atom_site_label
_atom_site_type_symbol
_atom_site_fract_x
_atom_site_fract_y
_atom_site_fract_z
_atom_site_U_iso_or_equiv
_atom_site_adp_type
_atom_site_occupancy
_atom_site_symmetry_multiplicity
_atom_site_calc_flag
_atom_site_refinement_flags
C1 C 0.47796(13) 0.23048(8) 0.43221(5) 0.01073(19) Uani 1 1 d .
C2 C 0.57665(13) 0.28651(9) 0.38679(5) 0.01126(19) Uani 1 1 d .
C3 C 0.63447(14) 0.38380(9) 0.39371(6) 0.0151(2) Uani 1 1 d .
H3 H 0.6077 0.4244 0.4276 0.018 Uiso 1 1 calc R
C4 C 0.73309(15) 0.42127(9) 0.34988(6) 0.0184(2) Uani 1 1 d .
H4 H 0.7731 0.4881 0.3539 0.022 Uiso 1 1 calc R
C5 C 0.77308(15) 0.36167(10) 0.30059(6) 0.0173(2) Uani 1 1 d .
H5 H 0.8410 0.3879 0.2714 0.021 Uiso 1 1 calc R
C6 C 0.71418(14) 0.26327(9) 0.29355(5) 0.0140(2) Uani 1 1 d .
H6 H 0.7413 0.2225 0.2598 0.017 Uiso 1 1 calc R
C7 C 0.61587(13) 0.22657(9) 0.33670(5) 0.01151(19) Uani 1 1 d .
C8 C 0.55155(13) 0.11892(8) 0.33975(5) 0.01112(19) Uani 1 1 d .
C9 C 0.37062(13) 0.12785(9) 0.34405(5) 0.0118(2) Uani 1 1 d .
C10 C 0.25200(14) 0.07895(9) 0.30628(6) 0.0150(2) Uani 1 1 d .
H10 H 0.2789 0.0379 0.2727 0.018 Uiso 1 1 calc R
C11 C 0.09124(14) 0.09138(10) 0.31877(6) 0.0177(2) Uani 1 1 d .
H11 H 0.0085 0.0573 0.2939 0.021 Uiso 1 1 calc R
C12 C 0.05198(14) 0.15299(10) 0.36713(6) 0.0175(2) Uani 1 1 d .
H12 H -0.0576 0.1612 0.3747 0.021 Uiso 1 1 calc R
C13 C 0.17207(14) 0.20325(9) 0.40488(6) 0.0147(2) Uani 1 1 d .
H13 H 0.1451 0.2463 0.4376 0.018 Uiso 1 1 calc R
C14 C 0.33091(13) 0.18878(8) 0.39340(5) 0.01160(19) Uani 1 1 d .
O1 O 0.43380(10) 0.29377(6) 0.48147(4) 0.01410(16) Uani 1 1 d .
C15 C 0.48355(13) 0.26651(9) 0.54169(5) 0.0122(2) Uani 1 1 d .
C16 C 0.43788(14) 0.32506(9) 0.59235(6) 0.0158(2) Uani 1 1 d .
H16 H 0.3720 0.3833 0.5880 0.019 Uiso 1 1 calc R
C17 C 0.50105(15) 0.28669(10) 0.64823(6) 0.0182(2) Uani 1 1 d .
H17 H 0.4844 0.3155 0.6875 0.022 Uiso 1 1 calc R
S1 S 0.61433(4) 0.18010(2) 0.639499(13) 0.01552(6) Uani 1 1 d .
C18 C 0.58002(13) 0.18552(9) 0.55927(5) 0.0123(2) Uani 1 1 d .
C19 C 0.63733(13) 0.11709(8) 0.51367(5) 0.01135(19) Uani 1 1 d .
C20 C 0.74027(14) 0.03391(9) 0.52399(5) 0.0135(2) Uani 1 1 d .
H20 H 0.7809 0.0170 0.5653 0.016 Uiso 1 1 calc R
C21 C 0.78336(14) -0.02399(9) 0.47408(6) 0.0139(2) Uani 1 1 d .
H21 H 0.8538 -0.0796 0.4819 0.017 Uiso 1 1 calc R
C22 C 0.72416(13) -0.00132(8) 0.41263(5) 0.01165(19) Uani 1 1 d .
C23 C 0.75622(13) -0.05234(9) 0.35554(5) 0.0129(2) Uani 1 1 d .
S2 S 0.87422(4) -0.15711(2) 0.347796(15) 0.01743(7) Uani 1 1 d .
C24 C 0.82570(16) -0.16052(10) 0.26833(6) 0.0200(2) Uani 1 1 d .
H24 H 0.8652 -0.2098 0.2417 0.024 Uiso 1 1 calc R
C25 C 0.72394(15) -0.08440(9) 0.24786(6) 0.0172(2) Uani 1 1 d .
H25 H 0.6838 -0.0744 0.2056 0.021 Uiso 1 1 calc R
C26 C 0.68632(14) -0.02231(9) 0.29820(5) 0.0131(2) Uani 1 1 d .
O2 O 0.58634(11) 0.05933(7) 0.28743(4) 0.01498(16) Uani 1 1 d .
C27 C 0.62121(13) 0.08091(8) 0.40323(5) 0.01092(19) Uani 1 1 d .
C28 C 0.58082(13) 0.13937(8) 0.45236(5) 0.01098(19) Uani 1 1 d .
C1S C 0.84599(15) 0.10526(10) 0.08748(6) 0.0180(2) Uani 1 1 d .
H1S H 0.7615 0.1587 0.0837 0.022 Uiso 1 1 calc R
Cl1S Cl 0.93567(4) 0.10486(2) 0.165002(15) 0.02155(7) Uani 1 1 d .
Cl2S Cl 0.75342(4) -0.01124(3) 0.068249(17) 0.02600(8) Uani 1 1 d .
Cl3S Cl 0.99005(5) 0.13342(3) 0.035254(18) 0.03522(10) Uani 1 1 d .

loop_
_atom_site_aniso_label
_atom_site_aniso_U_11
_atom_site_aniso_U_22
_atom_site_aniso_U_33
_atom_site_aniso_U_23
_atom_site_aniso_U_13
_atom_site_aniso_U_12
C1 0.0120(4) 0.0107(5) 0.0095(4) -0.0006(4) 0.0011(4) 0.0014(4)
C2 0.0100(4) 0.0120(5) 0.0117(5) 0.0020(4) -0.0001(4) 0.0004(4)
C3 0.0156(5) 0.0122(5) 0.0174(5) -0.0003(4) 0.0013(4) -0.0001(4)
C4 0.0177(5) 0.0132(5) 0.0245(6) 0.0023(4) 0.0037(4) -0.0024(4)
C5 0.0156(5) 0.0171(5) 0.0197(6) 0.0059(4) 0.0045(4) 0.0000(4)
C6 0.0130(5) 0.0162(5) 0.0130(5) 0.0028(4) 0.0015(4) 0.0024(4)
C7 0.0108(4) 0.0119(5) 0.0115(5) 0.0017(4) -0.0006(4) 0.0008(4)
C8 0.0130(5) 0.0112(5) 0.0091(4) -0.0008(4) 0.0012(4) 0.0014(4)
C9 0.0119(5) 0.0113(5) 0.0120(5) 0.0027(4) -0.0002(4) -0.0001(4)
C10 0.0175(5) 0.0139(5) 0.0131(5) 0.0018(4) -0.0021(4) -0.0024(4)
C11 0.0149(5) 0.0194(6) 0.0177(5) 0.0059(4) -0.0043(4) -0.0049(4)
C12 0.0110(5) 0.0207(6) 0.0205(6) 0.0079(5) -0.0006(4) -0.0006(4)
C13 0.0129(5) 0.0148(5) 0.0164(5) 0.0045(4) 0.0021(4) 0.0020(4)
C14 0.0119(5) 0.0107(5) 0.0120(5) 0.0020(4) -0.0001(4) 0.0002(4)
O1 0.0186(4) 0.0131(4) 0.0106(4) -0.0013(3) 0.0015(3) 0.0044(3)
C15 0.0130(5) 0.0128(5) 0.0110(5) -0.0008(4) 0.0020(4) -0.0024(4)
C16 0.0164(5) 0.0165(5) 0.0150(5) -0.0037(4) 0.0035(4) -0.0004(4)
C17 0.0197(5) 0.0223(6) 0.0131(5) -0.0041(4) 0.0040(4) -0.0014(4)
S1 0.01868(13) 0.01816(14) 0.00958(12) -0.00001(10) 0.00051(9) -0.00197(10)
C18 0.0142(5) 0.0133(5) 0.0094(5) -0.0003(4) 0.0008(4) -0.0023(4)
C19 0.0117(4) 0.0112(5) 0.0110(5) 0.0007(4) 0.0006(4) -0.0014(4)
C20 0.0146(5) 0.0132(5) 0.0124(5) 0.0024(4) -0.0009(4) 0.0001(4)
C21 0.0133(5) 0.0122(5) 0.0158(5) 0.0024(4) 0.0002(4) 0.0019(4)
C22 0.0112(4) 0.0098(5) 0.0142(5) 0.0006(4) 0.0021(4) -0.0003(4)
C23 0.0129(5) 0.0101(5) 0.0161(5) -0.0004(4) 0.0039(4) 0.0008(4)
S2 0.01851(14) 0.01247(13) 0.02198(15) -0.00071(11) 0.00548(11) 0.00394(10)
C24 0.0238(6) 0.0153(5) 0.0219(6) -0.0043(5) 0.0084(5) 0.0005(4)
C25 0.0209(5) 0.0153(5) 0.0160(5) -0.0033(4) 0.0062(4) -0.0018(4)
C26 0.0138(5) 0.0111(5) 0.0150(5) -0.0012(4) 0.0042(4) -0.0007(4)
O2 0.0205(4) 0.0143(4) 0.0100(4) -0.0020(3) 0.0009(3) 0.0044(3)
C27 0.0114(4) 0.0110(5) 0.0103(5) 0.0010(4) 0.0008(3) 0.0000(4)
C28 0.0106(4) 0.0104(5) 0.0118(5) 0.0009(4) 0.0004(4) 0.0003(4)
C1S 0.0178(5) 0.0170(6) 0.0194(6) 0.0000(4) 0.0033(4) -0.0003(4)
Cl1S 0.02342(14) 0.02136(15) 0.01960(14) 0.00159(11) 0.00055(11) 0.00238(11)
Cl2S 0.02647(16) 0.02124(15) 0.03113(17) -0.00532(13) 0.00721(13) -0.00727(12)
Cl3S 0.0415(2) 0.0407(2) 0.02563(17) -0.00403(15) 0.01485(15) -0.01837(17)

loop_
_atom_type_symbol
_atom_type_description
_atom_type_scat_dispersion_real
_atom_type_scat_dispersion_imag
_atom_type_scat_source
C C 0.0033 0.0016 'International Tables Vol C Tables 4.2.6.8 and 6.1.1.4'
H H 0.0000 0.0000 'International Tables Vol C Tables 4.2.6.8 and 6.1.1.4'
O O 0.0106 0.0060 'International Tables Vol C Tables 4.2.6.8 and 6.1.1.4'
S S 0.1246 0.1234 'International Tables Vol C Tables 4.2.6.8 and 6.1.1.4'
Cl Cl 0.1484 0.1585 'International Tables Vol C Tables 4.2.6.8 and 6.1.1.4'

loop_
_geom_angle_atom_site_label_1
_geom_angle_atom_site_label_2
_geom_angle_atom_site_label_3
_geom_angle
O1 C1 C14 111.80(9)
O1 C1 C28 115.72(9)
C14 C1 C28 105.73(9)
O1 C1 C2 112.23(9)
C14 C1 C2 106.32(9)
C28 C1 C2 104.28(9)
C3 C2 C7 120.67(10)
C3 C2 C1 126.14(10)
C7 C2 C1 113.06(10)
C2 C3 C4 118.76(11)
C2 C3 H3 120.6
C4 C3 H3 120.6
C5 C4 C3 120.60(11)
C5 C4 H4 119.7
C3 C4 H4 119.7
C4 C5 C6 120.59(11)
C4 C5 H5 119.7
C6 C5 H5 119.7
C7 C6 C5 118.73(11)
C7 C6 H6 120.6
C5 C6 H6 120.6
C6 C7 C2 120.65(11)
C6 C7 C8 126.15(10)
C2 C7 C8 112.99(10)
O2 C8 C27 115.79(9)
O2 C8 C9 111.39(9)
C27 C8 C9 105.69(9)
O2 C8 C7 112.79(9)
C27 C8 C7 104.01(9)
C9 C8 C7 106.41(9)
C10 C9 C14 120.74(11)
C10 C9 C8 125.91(11)
C14 C9 C8 113.29(10)
C9 C10 C11 118.54(11)
C9 C10 H10 120.7
C11 C10 H10 120.7
C12 C11 C10 120.61(11)
C12 C11 H11 119.7
C10 C11 H11 119.7
C11 C12 C13 120.75(11)
C11 C12 H12 119.6
C13 C12 H12 119.6
C14 C13 C12 118.46(11)
C14 C13 H13 120.8
C12 C13 H13 120.8
C13 C14 C9 120.87(11)
C13 C14 C1 126.02(10)
C9 C14 C1 113.05(9)
C15 O1 C1 117.96(9)
O1 C15 C18 125.79(10)
O1 C15 C16 120.05(10)
C18 C15 C16 114.15(10)
C17 C16 C15 111.21(11)
C17 C16 H16 124.4
C15 C16 H16 124.4
C16 C17 S1 112.48(9)
C16 C17 H17 123.8
S1 C17 H17 123.8
C17 S1 C18 91.85(6)
C15 C18 C19 121.68(10)
C15 C18 S1 110.31(8)
C19 C18 S1 128.00(9)
C28 C19 C20 117.81(10)
C28 C19 C18 113.80(10)
C20 C19 C18 128.39(10)
C21 C20 C19 120.62(10)
C21 C20 H20 119.7
C19 C20 H20 119.7
C20 C21 C22 120.95(10)
C20 C21 H21 119.5
C22 C21 H21 119.5
C27 C22 C21 117.71(10)
C27 C22 C23 113.79(10)
C21 C22 C23 128.50(10)
C26 C23 C22 121.91(10)
C26 C23 S2 110.33(9)
C22 C23 S2 127.72(9)
C24 S2 C23 91.87(6)
C25 C24 S2 112.53(10)
C25 C24 H24 123.7
S2 C24 H24 123.7
C24 C25 C26 111.01(11)
C24 C25 H25 124.5
C26 C25 H25 124.5
C23 C26 O2 125.55(10)
C23 C26 C25 114.24(11)
O2 C26 C25 120.21(11)
C26 O2 C8 117.95(9)
C28 C27 C22 121.45(10)
C28 C27 C8 113.65(10)
C22 C27 C8 124.80(10)
C27 C28 C19 121.43(10)
C27 C28 C1 113.63(9)
C19 C28 C1 124.88(10)
Cl3S C1S Cl2S 110.33(7)
Cl3S C1S Cl1S 110.41(7)
Cl2S C1S Cl1S 110.99(7)
Cl3S C1S H1S 108.3
Cl2S C1S H1S 108.3
Cl1S C1S H1S 108.3

loop_
_geom_bond_atom_site_label_1
_geom_bond_atom_site_label_2
_geom_bond_distance
C1 O1 1.4281(13)
C1 C14 1.5248(15)
C1 C28 1.5249(15)
C1 C2 1.5287(15)
C2 C3 1.3841(16)
C2 C7 1.4033(16)
C3 C4 1.3994(17)
C3 H3 0.9500
C4 C5 1.3891(18)
C4 H4 0.9500
C5 C6 1.4012(17)
C5 H5 0.9500
C6 C7 1.3834(15)
C6 H6 0.9500
C7 C8 1.5325(16)
C8 O2 1.4284(13)
C8 C27 1.5217(15)
C8 C9 1.5264(15)
C9 C10 1.3846(16)
C9 C14 1.3996(16)
C10 C11 1.4025(17)
C10 H10 0.9500
C11 C12 1.3873(19)
C11 H11 0.9500
C12 C13 1.4012(17)
C12 H12 0.9500
C13 C14 1.3844(15)
C13 H13 0.9500
O1 C15 1.3730(14)
C15 C18 1.3770(16)
C15 C16 1.4200(16)
C16 C17 1.3673(17)
C16 H16 0.9500
C17 S1 1.7238(14)
C17 H17 0.9500
S1 C18 1.7258(11)
C18 C19 1.4513(16)
C19 C28 1.3920(15)
C19 C20 1.4059(16)
C20 C21 1.3953(16)
C20 H20 0.9500
C21 C22 1.4019(16)
C21 H21 0.9500
C22 C27 1.3941(15)
C22 C23 1.4497(16)
C23 C26 1.3753(16)
C23 S2 1.7231(12)
S2 C24 1.7217(14)
C24 C25 1.3683(18)
C24 H24 0.9500
C25 C26 1.4200(16)
C25 H25 0.9500
C26 O2 1.3761(14)
C27 C28 1.3788(15)
C1S Cl3S 1.7600(13)
C1S Cl2S 1.7636(13)
C1S Cl1S 1.7652(13)
C1S H1S 1.0000

loop_
_cod_related_entry_id
_cod_related_entry_database
_cod_related_entry_code
1 ChemSpider 30660623
